data_2210399
loop_
_publ_author_name
'Chen, Kun'
'Wang, Jian-Hua'

_publ_section_title
;
 Aqua[<i>N</i>^1^-(2-oxidobenzylideneamino)-3-azapentane-1,5-diamine]iron(II)
 chloride
;
_journal_coeditor_code WK2021
_journal_issue 9
_journal_name_full 'Acta Crystallographica Section E'
_journal_page_first m2305
_journal_page_last m2306
_journal_paper_doi 10.1107/S1600536806033241
_journal_volume 62
_journal_year 2006
_chemical_formula_iupac '[Fe (C11 H18 N3 O2) (H2 O)] Cl'
_chemical_formula_moiety 'C11 H18 Fe N3 O2 + , Cl -'
_chemical_formula_sum 'C11 H18 Cl Fe N3 O2'
_chemical_formula_weight 315.58
_chemical_name_systematic
;Aqua[N^1^-(2-oxidobenzylideneamino)-3-azapentane-1,5-diamine]iron(II)
 chloride
;
_space_group_IT_number 14
_symmetry_cell_setting monoclinic
_symmetry_space_group_name_Hall '-P 2ybc'
_symmetry_space_group_name_H-M 'P 1 21/c 1'
_atom_sites_solution_hydrogens geom
_atom_sites_solution_primary direct
_atom_sites_solution_secondary difmap
_audit_creation_method SHELXL97
_cell_angle_alpha 90.00
_cell_angle_beta 101.880(10)
_cell_angle_gamma 90.00
_cell_formula_units_Z 4
_cell_length_a 9.059(4)
_cell_length_b 13.679(5)
_cell_length_c 10.800(5)
_cell_measurement_reflns_used 550
_cell_measurement_temperature 293(2)
_cell_measurement_theta_max 26.2
_cell_measurement_theta_min 7.3
_cell_volume 1309.6(10)
_computing_cell_refinement SMART
_computing_data_collection 'SMART (Siemens, 1996)'
_computing_data_reduction 'SAINT (Siemens, 1996)'
_computing_molecular_graphics 'SHELXTL (Sheldrick, 1997)'
_computing_publication_material SHELXTL
_computing_structure_refinement 'SHELXL97 (Sheldrick, 1997)'
_computing_structure_solution 'SHELXS97 (Sheldrick, 1997)'
_diffrn_ambient_temperature 293(2)
_diffrn_measured_fraction_theta_full 0.998
_diffrn_measured_fraction_theta_max 0.998
_diffrn_measurement_device_type 'Bruker SMART CCD area-detector'
_diffrn_measurement_method '\f and \w'
_diffrn_radiation_monochromator graphite
_diffrn_radiation_source 'fine-focus sealed tube'
_diffrn_radiation_type MoK\a
_diffrn_radiation_wavelength 0.71073
_diffrn_reflns_av_R_equivalents 0.0260
_diffrn_reflns_av_sigmaI/netI 0.0247
_diffrn_reflns_limit_h_max 10
_diffrn_reflns_limit_h_min 0
_diffrn_reflns_limit_k_max 16
_diffrn_reflns_limit_k_min 0
_diffrn_reflns_limit_l_max 12
_diffrn_reflns_limit_l_min -13
_diffrn_reflns_number 2581
_diffrn_reflns_theta_full 25.49
_diffrn_reflns_theta_max 25.49
_diffrn_reflns_theta_min 2.30
_diffrn_standards_decay_% 0
_diffrn_standards_interval_count 0
_diffrn_standards_interval_time 0
_diffrn_standards_number 0
_exptl_absorpt_coefficient_mu 1.353
_exptl_absorpt_correction_T_max 0.733
_exptl_absorpt_correction_T_min 0.623
_exptl_absorpt_correction_type multi-scan
_exptl_absorpt_process_details '(SADABS; Sheldrick, 1996)'
_exptl_crystal_colour green
_exptl_crystal_density_diffrn 1.601
_exptl_crystal_density_method 'not measured'
_exptl_crystal_description prism
_exptl_crystal_F_000 656
_exptl_crystal_size_max 0.5
_exptl_crystal_size_mid 0.4
_exptl_crystal_size_min 0.4
_refine_diff_density_max 0.564
_refine_diff_density_min -0.522
_refine_ls_extinction_coef 0.0127(18)
_refine_ls_extinction_expression Fc^*^=kFc[1+0.001xFc^2^\l^3^/sin(2\q)]^-1/4^
_refine_ls_extinction_method 'SHELXL97 (Sheldrick, 1997)'
_refine_ls_goodness_of_fit_ref 1.081
_refine_ls_hydrogen_treatment mixed
_refine_ls_matrix_type full
_refine_ls_number_parameters 172
_refine_ls_number_reflns 2425
_refine_ls_number_restraints 3
_refine_ls_restrained_S_all 1.080
_refine_ls_R_factor_all 0.0562
_refine_ls_R_factor_gt 0.0448
_refine_ls_shift/su_max 0.000
_refine_ls_shift/su_mean 0.000
_refine_ls_structure_factor_coef Fsqd
_refine_ls_weighting_details 'calc w = 1/[\s^2^(Fo^2^)+(0.0440P)^2^+3.4826P] where P=(Fo^2^+2Fc^2^)/3'
_refine_ls_weighting_scheme calc
_refine_ls_wR_factor_gt 0.1135
_refine_ls_wR_factor_ref 0.1216
_reflns_number_gt 2055
_reflns_number_total 2425
_reflns_threshold_expression I>2\s(I)
_cod_data_source_file wk2021.cif
_cod_data_source_block I
_cod_original_sg_symbol_H-M 'P 21/c'
_cod_database_code 2210399
_cod_database_fobs_code 2210399

loop_
_symmetry_equiv_pos_as_xyz
'x, y, z'
'-x, y+1/2, -z+1/2'
'-x, -y, -z'
'x, -y-1/2, z-1/2'

loop_
_atom_site_type_symbol
_atom_site_label
_atom_site_fract_x
_atom_site_fract_y
_atom_site_fract_z
_atom_site_U_iso_or_equiv
_atom_site_adp_type
_atom_site_calc_flag
_atom_site_refinement_flags
_atom_site_occupancy
Fe Fe1 0.17061(6) 0.41927(4) 0.16061(5) 0.0294(2) Uani d . 1
Cl Cl1 0.19816(16) 0.66842(10) 0.40226(12) 0.0595(4) Uani d . 1
O O1W 0.1386(4) 0.5851(3) 0.1271(3) 0.0490(8) Uani d D 1
O O1 0.1512(3) 0.3912(3) -0.0149(3) 0.0534(9) Uani d . 1
N N1 0.3874(4) 0.4151(3) 0.1925(3) 0.0430(8) Uani d . 1
N N2 0.1972(5) 0.4345(3) 0.3481(3) 0.0473(9) Uani d . 1
H H2N 0.1843 0.4987 0.3630 0.050 Uiso d R 1
N N3 -0.0452(4) 0.3892(3) 0.1652(3) 0.0486(9) Uani d . 1
H H3NA -0.0696 0.3211 0.1385 0.050 Uiso d R 1
H H3NB -0.0992 0.4283 0.1022 0.050 Uiso d R 1
C C1 0.2601(5) 0.3709(3) -0.0761(4) 0.0392(9) Uani d . 1
C C2 0.2202(5) 0.3470(3) -0.2048(4) 0.0450(10) Uani d . 1
H H2A 0.1151 0.3462 -0.2450 0.080 Uiso d R 1
C C3 0.3257(6) 0.3240(3) -0.2731(4) 0.0511(12) Uani d . 1
H H3A 0.2945 0.3076 -0.3615 0.080 Uiso d R 1
C C4 0.4780(6) 0.3247(4) -0.2173(5) 0.0560(13) Uani d . 1
H H4A 0.5529 0.3077 -0.2652 0.080 Uiso d R 1
C C5 0.5199(6) 0.3487(4) -0.0907(5) 0.0515(12) Uani d . 1
H H5A 0.6252 0.3502 -0.0511 0.080 Uiso d R 1
C C6 0.4134(5) 0.3717(3) -0.0182(4) 0.0406(10) Uani d . 1
C C7 0.4690(5) 0.3940(3) 0.1134(4) 0.0460(11) Uani d . 1
H H7A 0.5765 0.3942 0.1437 0.080 Uiso d R 1
C C8 0.4558(6) 0.4367(4) 0.3247(4) 0.0547(13) Uani d . 1
H H8A 0.4719 0.5060 0.3361 0.080 Uiso d R 1
H H8B 0.5515 0.4040 0.3476 0.080 Uiso d R 1
C C9 0.3503(5) 0.4006(4) 0.4057(4) 0.0496(12) Uani d . 1
H H9A 0.3525 0.3302 0.4090 0.080 Uiso d R 1
H H9B 0.3802 0.4253 0.4908 0.080 Uiso d R 1
C C10 0.0721(6) 0.3844(4) 0.3888(4) 0.0528(12) Uani d . 1
H H10A 0.0642 0.4059 0.4722 0.080 Uiso d R 1
H H10B 0.0892 0.3149 0.3914 0.080 Uiso d R 1
C C11 -0.0695(6) 0.4069(4) 0.2956(5) 0.0567(13) Uani d . 1
H H11A -0.1509 0.3669 0.3114 0.080 Uiso d R 1
H H11B -0.0959 0.4745 0.3032 0.080 Uiso d R 1
H H1WA 0.048(2) 0.599(4) 0.097(5) 0.08(2) Uiso d D 1
H H1WB 0.172(6) 0.624(4) 0.188(5) 0.12(3) Uiso d D 1

loop_
_atom_site_aniso_label
_atom_site_aniso_U_11
_atom_site_aniso_U_22
_atom_site_aniso_U_33
_atom_site_aniso_U_12
_atom_site_aniso_U_13
_atom_site_aniso_U_23
Fe1 0.0318(3) 0.0363(3) 0.0189(3) -0.0006(2) 0.0027(2) -0.0019(2)
Cl1 0.0710(8) 0.0529(7) 0.0534(7) 0.0022(6) 0.0102(6) -0.0102(6)
O1W 0.0450(19) 0.052(2) 0.0478(19) 0.0043(16) 0.0055(15) 0.0033(17)
O1 0.0414(17) 0.082(2) 0.0351(16) 0.0081(16) 0.0050(13) -0.0128(16)
N1 0.047(2) 0.045(2) 0.0341(18) -0.0073(17) 0.0008(16) 0.0000(16)
N2 0.066(3) 0.039(2) 0.037(2) 0.0004(18) 0.0105(18) -0.0015(16)
N3 0.053(2) 0.054(2) 0.039(2) 0.0003(19) 0.0101(17) 0.0012(17)
C1 0.047(2) 0.037(2) 0.033(2) 0.0022(19) 0.0076(18) 0.0016(18)
C2 0.056(3) 0.044(2) 0.035(2) 0.004(2) 0.009(2) 0.0016(19)
C3 0.073(3) 0.043(3) 0.040(2) 0.004(2) 0.020(2) 0.005(2)
C4 0.064(3) 0.057(3) 0.054(3) -0.004(3) 0.029(3) 0.003(2)
C5 0.048(3) 0.056(3) 0.054(3) -0.004(2) 0.019(2) 0.004(2)
C6 0.043(2) 0.039(2) 0.040(2) -0.0028(19) 0.0094(19) 0.0029(19)
C7 0.044(2) 0.047(3) 0.045(3) -0.002(2) 0.005(2) 0.005(2)
C8 0.060(3) 0.061(3) 0.037(2) -0.017(2) -0.003(2) -0.002(2)
C9 0.062(3) 0.051(3) 0.030(2) -0.004(2) -0.002(2) -0.002(2)
C10 0.068(3) 0.054(3) 0.040(3) 0.004(2) 0.019(2) 0.004(2)
C11 0.062(3) 0.064(3) 0.048(3) 0.012(3) 0.020(2) 0.004(2)

loop_
_atom_type_symbol
_atom_type_description
_atom_type_scat_dispersion_real
_atom_type_scat_dispersion_imag
_atom_type_scat_source
C C 0.0033 0.0016 'International Tables Vol C Tables 4.2.6.8 and 6.1.1.4'
H H 0.0000 0.0000 'International Tables Vol C Tables 4.2.6.8 and 6.1.1.4'
N N 0.0061 0.0033 'International Tables Vol C Tables 4.2.6.8 and 6.1.1.4'
O O 0.0106 0.0060 'International Tables Vol C Tables 4.2.6.8 and 6.1.1.4'
Cl Cl 0.1484 0.1585 'International Tables Vol C Tables 4.2.6.8 and 6.1.1.4'
Fe Fe 0.3463 0.8444 'International Tables Vol C Tables 4.2.6.8 and 6.1.1.4'

loop_
_geom_angle_atom_site_label_1
_geom_angle_atom_site_label_2
_geom_angle_atom_site_label_3
_geom_angle
O1 Fe1 N1 93.09(14)
O1 Fe1 N2 174.17(16)
N1 Fe1 N2 85.19(16)
O1 Fe1 N3 95.28(14)
N1 Fe1 N3 162.29(16)
N2 Fe1 N3 84.92(16)
O1 Fe1 O1W 93.39(14)
N1 Fe1 O1W 98.52(14)
N2 Fe1 O1W 92.38(14)
N3 Fe1 O1W 96.54(15)
Fe1 O1W H1WA 112(4)
Fe1 O1W H1WB 118(5)
H1WA O1W H1WB 108(3)
C1 O1 Fe1 127.7(3)
C7 N1 C8 120.8(4)
C7 N1 Fe1 126.8(3)
C8 N1 Fe1 112.3(3)
C10 N2 C9 116.4(4)
C10 N2 Fe1 108.4(3)
C9 N2 Fe1 107.6(3)
C10 N2 H2N 105.3
C9 N2 H2N 112.0
Fe1 N2 H2N 106.8
C11 N3 Fe1 108.9(3)
C11 N3 H3NA 111.3
Fe1 N3 H3NA 110.3
C11 N3 H3NB 116.3
Fe1 N3 H3NB 103.5
H3NA N3 H3NB 106.2
O1 C1 C6 123.2(4)
O1 C1 C2 118.5(4)
C6 C1 C2 118.3(4)
C3 C2 C1 121.7(5)
C3 C2 H2A 119.6
C1 C2 H2A 118.7
C2 C3 C4 120.6(5)
C2 C3 H3A 119.7
C4 C3 H3A 119.7
C5 C4 C3 118.6(5)
C5 C4 H4A 120.6
C3 C4 H4A 120.8
C4 C5 C6 121.8(5)
C4 C5 H5A 119.4
C6 C5 H5A 118.8
C5 C6 C1 118.9(4)
C5 C6 C7 117.3(4)
C1 C6 C7 123.8(4)
N1 C7 C6 125.3(4)
N1 C7 H7A 117.3
C6 C7 H7A 117.4
N1 C8 C9 108.0(4)
N1 C8 H8A 110.3
C9 C8 H8A 110.2
N1 C8 H8B 109.6
C9 C8 H8B 110.1
H8A C8 H8B 108.7
N2 C9 C8 107.8(4)
N2 C9 H9A 109.9
C8 C9 H9A 109.8
N2 C9 H9B 110.3
C8 C9 H9B 110.6
H9A C9 H9B 108.4
N2 C10 C11 108.1(4)
N2 C10 H10A 110.4
C11 C10 H10A 110.4
N2 C10 H10B 109.9
C11 C10 H10B 109.6
H10A C10 H10B 108.4
N3 C11 C10 109.3(4)
N3 C11 H11A 110.1
C10 C11 H11A 110.3
N3 C11 H11B 108.9
C10 C11 H11B 109.6
H11A C11 H11B 108.5

loop_
_geom_bond_atom_site_label_1
_geom_bond_atom_site_label_2
_geom_bond_distance
Fe1 O1 1.907(3)
Fe1 N1 1.924(4)
Fe1 N2 2.000(4)
Fe1 N3 2.008(4)
Fe1 O1W 2.306(4)
O1W H1WA 0.85(6)
O1W H1WB 0.85(6)
O1 C1 1.325(5)
N1 C7 1.272(6)
N1 C8 1.465(5)
N2 C10 1.467(6)
N2 C9 1.473(6)
N2 H2N 0.9047
N3 C11 1.490(6)
N3 H3NA 0.9859
N3 H3NB 0.9230
C1 C6 1.400(6)
C1 C2 1.402(6)
C2 C3 1.359(6)
C2 H2A 0.9616
C3 C4 1.387(7)
C3 H3A 0.9639
C4 C5 1.381(7)
C4 H4A 0.9625
C5 C6 1.398(6)
C5 H5A 0.9615
C6 C7 1.440(6)
C7 H7A 0.9614
C8 C9 1.506(7)
C8 H8A 0.9632
C8 H8B 0.9617
C9 H9A 0.9633
C9 H9B 0.9639
C10 C11 1.490(7)
C10 H10A 0.9639
C10 H10B 0.9632
C11 H11A 0.9621
C11 H11B 0.9631

loop_
_geom_hbond_atom_site_label_D
_geom_hbond_atom_site_label_H
_geom_hbond_atom_site_label_A
_geom_hbond_site_symmetry_A
_geom_hbond_distance_DH
_geom_hbond_distance_HA
_geom_hbond_distance_DA
_geom_hbond_angle_DHA
O1W H1WA O1 3_565 0.843(10) 1.842(14) 2.675(5) 169(5)
O1W H1WB Cl1 . 0.85(6) 2.36(4) 3.124(4) 151(7)
N2 H2N Cl1 . 0.90 2.36 3.253(4) 169.6
N3 H3NA Cl1 2_545 0.99 2.39 3.340(4) 162.0
N3 H3NB O1W 3_565 0.92 2.43 3.115(5) 130.6

loop_
_geom_torsion_atom_site_label_1
_geom_torsion_atom_site_label_2
_geom_torsion_atom_site_label_3
_geom_torsion_atom_site_label_4
_geom_torsion
N1 Fe1 O1 C1 4.0(4)
N2 Fe1 O1 C1 -68.7(16)
N3 Fe1 O1 C1 -160.4(4)
O1W Fe1 O1 C1 102.8(4)
O1 Fe1 N1 C7 -3.4(4)
N2 Fe1 N1 C7 171.0(4)
N3 Fe1 N1 C7 114.8(6)
O1W Fe1 N1 C7 -97.3(4)
O1 Fe1 N1 C8 178.4(3)
N2 Fe1 N1 C8 -7.2(3)
N3 Fe1 N1 C8 -63.5(6)
O1W Fe1 N1 C8 84.5(3)
O1 Fe1 N2 C10 -72.7(15)
N1 Fe1 N2 C10 -145.8(3)
N3 Fe1 N2 C10 19.5(3)
O1W Fe1 N2 C10 115.9(3)
O1 Fe1 N2 C9 53.9(16)
N1 Fe1 N2 C9 -19.2(3)
N3 Fe1 N2 C9 146.1(3)
O1W Fe1 N2 C9 -117.5(3)
O1 Fe1 N3 C11 -178.7(3)
N1 Fe1 N3 C11 63.4(6)
N2 Fe1 N3 C11 7.1(3)
O1W Fe1 N3 C11 -84.7(3)
Fe1 O1 C1 C6 -3.2(6)
Fe1 O1 C1 C2 176.5(3)
O1 C1 C2 C3 -179.0(4)
C6 C1 C2 C3 0.7(7)
C1 C2 C3 C4 -0.9(7)
C2 C3 C4 C5 0.4(7)
C3 C4 C5 C6 0.2(7)
C4 C5 C6 C1 -0.3(7)
C4 C5 C6 C7 178.9(4)
O1 C1 C6 C5 179.6(4)
C2 C1 C6 C5 -0.1(6)
O1 C1 C6 C7 0.4(7)
C2 C1 C6 C7 -179.3(4)
C8 N1 C7 C6 -179.9(4)
Fe1 N1 C7 C6 2.0(7)
C5 C6 C7 N1 -179.0(4)
C1 C6 C7 N1 0.2(7)
C7 N1 C8 C9 -146.8(4)
Fe1 N1 C8 C9 31.5(5)
C10 N2 C9 C8 162.5(4)
Fe1 N2 C9 C8 40.7(4)
N1 C8 C9 N2 -47.2(5)
C9 N2 C10 C11 -163.5(4)
Fe1 N2 C10 C11 -42.2(4)
Fe1 N3 C11 C10 -32.3(5)
N2 C10 C11 N3 49.4(5)
